data_4338115
loop_
_publ_author_name
'Niekiel, Felicitas'
'Lannoeye, Jeroen'
'Reinsch, Helge'
'Munn, Alexis S.'
'Heerwig, Andreas'
'Zizak, Ivo'
'Kaskel, Stefan'
'Walton, Richard I.'
'de Vos, Dirk'
'Llewellyn, Philip'
'Lieb, Alexandra'
'Maurin, Guillaume'
'Stock, Norbert'

_publ_section_title
;
 Conformation-Controlled Sorption Properties and Breathing of the
 Aliphatic Al-MOF [Al(OH)(CDC)].
;
_journal_issue 9
_journal_name_full 'Inorganic chemistry'
_journal_page_first 4610
_journal_page_last 4620
_journal_paper_doi 10.1021/ic500288w
_journal_volume 53
_journal_year 2014
_chemical_formula_moiety 'C32 Al4 O20, 2(C8)'
_chemical_formula_sum 'C48 Al4 O20'
_chemical_formula_weight 1004.43
_chemical_name_common CAU-13(p-xylene)
_space_group_IT_number 4
_symmetry_cell_setting monoclinic
_symmetry_Int_Tables_number 4
_symmetry_space_group_name_Hall 'P 2yb'
_symmetry_space_group_name_H-M 'P 1 21 1'
_cell_angle_alpha 90
_cell_angle_beta 89.801(18)
_cell_angle_gamma 90
_cell_formula_units_Z 2
_cell_length_a 13.2246(16)
_cell_length_b 17.8923(18)
_cell_length_c 11.08364(92)
_cell_volume 2622.6(5)
_diffrn_ambient_pressure 1013
_diffrn_ambient_temperature 298
_diffrn_radiation_probe x-ray
_diffrn_radiation_type 'Cu K\a'
_diffrn_radiation_wavelength 1.541874
_diffrn_source 'X-ray tube'
_diffrn_source_type 'PANalytical Empyrean'
_exptl_crystal_colour white
_cod_data_source_file ic500288w_si_005.cif
_cod_data_source_block Structure
_cod_depositor_comments 'Adding full bibliography for 4338112--4338115.cif.'
_cod_original_cell_volume 2622.58(47)
_cod_original_sg_symbol_H-M 'P 21'
_cod_database_code 4338115

loop_
_symmetry_equiv_pos_as_xyz
'-x, y+1/2, -z'
'x, y, z'

loop_
_atom_site_label
_atom_site_type_symbol
_atom_site_symmetry_multiplicity
_atom_site_fract_x
_atom_site_fract_y
_atom_site_fract_z
_atom_site_occupancy
_atom_site_B_iso_or_equiv
Al1 Al 2 0.1162(26) 0.2372(32) 0.2416(42) 1 2.1(48)
O1 O 2 0.0573(49) 0.1835(35) 0.3812(63) 1 8(12)
O2 O 2 0.1639(42) 0.1618(34) 0.1365(74) 1 0.1(72)
O3 O 2 0.1000(43) 0.3331(44) 0.3262(91) 1 2.3(85)
O4 O 2 0.1760(44) 0.2772(34) 0.0970(72) 1 8(12)
Al2 Al 2 0.6254(27) 0.2273(27) 0.2391(35) 1 4.8(61)
O5 O 2 0.5606(26) 0.1630(21) 0.3584(39) 1 8(12)
O6 O 2 0.6705(48) 0.1486(35) 0.1403(70) 1 0.1(77)
O7 O 2 0.5939(54) 0.2979(32) 0.3530(49) 1 0.1(78)
O8 O 2 0.6727(37) 0.2946(40) 0.1124(46) 1 8(12)
Al3 Al 2 0.1310(27) 0.7338(26) 0.7544(36) 1 0.1(42)
O9 O 2 0.0067(32) 0.722(15) 0.8334(53) 1 1.2(72)
O10 O 2 0.2559(30) 0.7390(61) 0.6812(47) 1 2.8(88)
O11 O 2 0.1640(45) 0.8108(40) 0.8666(46) 1 0.1(85)
O12 O 2 0.0559(43) 0.7963(39) 0.6495(61) 1 2.3(75)
O13 O 2 0.1572(42) 0.6474(30) 0.8616(73) 1 0.1(70)
O14 O 2 0.0960(40) 0.6609(35) 0.6277(53) 1 8(14)
Al4 Al 2 0.6278(26) 0.7340(25) 0.7351(38) 1 0.1(44)
O15 O 2 0.5069(28) 0.7325(89) 0.8106(52) 1 0.1(78)
O16 O 2 0.7582(32) 0.7547(78) 0.6885(48) 1 4.4(90)
O17 O 2 0.6693(32) 0.8052(34) 0.8591(51) 1 8(12)
O18 O 2 0.5684(34) 0.8175(37) 0.6395(71) 1 0.1(81)
O19 O 2 0.6696(43) 0.6619(31) 0.8568(54) 1 1.8(83)
O20 O 2 0.6065(32) 0.6620(34) 0.6191(42) 1 8(11)
C1 C 2 0.6636661 0.9298324 0.992452 1 0(13)
C2 C 2 0.6753594 0.9936371 1.082451 1 0(11)
C3 C 2 0.8552659 1.012552 1.022487 1 8(17)
C4 C 2 0.8444336 0.948956 0.9322195 1 0(13)
C5 C 2 0.765915 0.8913847 0.9721148 1 8(18)
C6 C 2 0.7524077 1.050396 1.038505 1 2(11)
C7 C 2 0.7582343 0.828912 0.881677 1 8(22)
C8 C 2 0.7570303 1.118989 1.116522 1 8(19)
C9 C 2 0.1519035 0.9322864 1.024208 1 0.1(97)
C10 C 2 0.164014 0.9987325 1.108998 1 0(12)
C11 C 2 0.3442042 1.014903 1.048148 1 0(13)
C12 C 2 0.3329572 0.9486525 0.9630763 1 1(11)
C13 C 2 0.2538324 0.8927653 1.007309 1 5(15)
C14 C 2 0.2416688 1.05369 1.060779 1 5(18)
C15 C 2 0.2457476 0.8276166 0.9219864 1 8(18)
C16 C 2 0.2467759 1.124583 1.133195 1 8(19)
C17 C 2 0.4309474 0.5184094 0.5356556 1 5(14)
C18 C 2 0.4241938 0.4547475 0.4451347 1 8(18)
C19 C 2 0.6095769 0.4673765 0.4066428 1 0(12)
C20 C 2 0.6167303 0.5322029 0.4955525 1 8(22)
C21 C 2 0.5150354 0.5736748 0.5041876 1 0(13)
C22 C 2 0.52548 0.4132572 0.4415303 1 8(21)
C23 C 2 0.5193381 0.6361422 0.5952502 1 0(13)
C24 C 2 0.5218965 0.3449698 0.362293 1 7(22)
C25 C 2 -0.07584315 0.5150308 0.5411304 1 0.1(99)
C26 C 2 -0.0831196 0.4510751 0.451211 1 4(14)
C27 C 2 0.1006349 0.4668412 0.4052076 1 0(11)
C28 C 2 0.108228 0.5319647 0.493496 1 7(19)
C29 C 2 0.005526781 0.5716752 0.506058 1 0.1(96)
C30 C 2 0.01931627 0.4113499 0.4436927 1 0(11)
C31 C 2 0.01040757 0.6343954 0.5966226 1 0(11)
C32 C 2 0.01567478 0.3428493 0.3649404 1 1(13)
C33 C 2 0.37914 0.8155272 0.3231527 1 0.1(30)
C34 C 2 0.4807354 0.7954754 0.3075634 1 0.1(30)
C35 C 2 0.5061728 0.722882 0.276307 1 0.1(30)
C36 C 2 0.4302018 0.669923 0.2623741 1 0.1(30)
C37 C 2 0.328416 0.6901687 0.2774035 1 0.1(30)
C38 C 2 0.3028259 0.7632625 0.3062852 1 0.1(30)
C39 C 2 0.1973444 0.7821035 0.3390197 1 0.1(30)
C40 C 2 0.6114962 0.7029042 0.2465559 1 0.1(30)
C41 C 2 0.9398395 0.8123588 0.2713385 1 0.7(37)
C42 C 2 1.017542 0.7768487 0.2070893 1 0.7(37)
C43 C 2 1.005005 0.7042687 0.1662519 1 0.7(37)
C44 C 2 0.915381 0.6666417 0.1911365 1 0.7(37)
C45 C 2 0.8373951 0.7024088 0.2549715 1 0.7(37)
C46 C 2 0.8491682 0.7756509 0.2937206 1 0.7(37)
C47 C 2 0.7688721 0.8132622 0.3656039 1 0.7(37)
C48 C 2 1.088496 0.6659181 0.1020783 1 0.7(37)
